data_1513145
loop_
_publ_author_name
'Yin, Hui-Ying'
'Liu, Meng-Yuan'
'Shao, Li-Xiong'

_publ_section_title
;
 Two-Component, Three-Molecule Reactions between 2,3-Dihydroinden-1-ones
 and Aryl Chlorides Catalyzed by anN-Heterocyclic
 Carbene--Palladium(II)--1-Methylimidazole Complex
;
_journal_issue 23
_journal_name_full 'Organic Letters'
_journal_page_first 6042
_journal_paper_doi 10.1021/ol4029447
_journal_volume 15
_journal_year 2013
_chemical_absolute_configuration unknown
_chemical_formula_moiety 'C24 H18 O'
_chemical_formula_sum 'C24 H18 O'
_chemical_formula_weight 322.38
_chemical_name_systematic
; 
 ? 
;
_space_group_IT_number 19
_symmetry_cell_setting orthorhombic
_symmetry_space_group_name_Hall 'P 2ac 2ab'
_symmetry_space_group_name_H-M 'P 21 21 21'
_atom_sites_solution_hydrogens geom
_atom_sites_solution_primary direct
_atom_sites_solution_secondary difmap
_audit_creation_method SHELXL-97
_cell_angle_alpha 90.00
_cell_angle_beta 90.00
_cell_angle_gamma 90.00
_cell_formula_units_Z 4
_cell_length_a 7.9684(17)
_cell_length_b 11.671(2)
_cell_length_c 18.419(4)
_cell_measurement_reflns_used 3286
_cell_measurement_temperature 298(2)
_cell_measurement_theta_max 23.62
_cell_measurement_theta_min 2.02
_cell_volume 1713.0(6)
_computing_cell_refinement 'SAINT (Bruker, 2002)'
_computing_data_collection 'SMART (Bruker, 2002)'
_computing_data_reduction SAINT
_computing_molecular_graphics 'XP (Bruker, 2002)'
_computing_publication_material 'SHELXL-97 (Bruker, 2002)'
_computing_structure_refinement 'SHELXL-97 (Sheldrick, 1997)'
_computing_structure_solution 'SHELXS-97 (Sheldrick, 1997)'
_diffrn_ambient_temperature 298(2)
_diffrn_measured_fraction_theta_full 0.971
_diffrn_measured_fraction_theta_max 0.971
_diffrn_measurement_device_type 'Bruker APEX II area-detector diffractometer'
_diffrn_measurement_method '\f and \w scans'
_diffrn_radiation_monochromator graphite
_diffrn_radiation_source 'fine-focus sealed tube'
_diffrn_radiation_type MoK\a
_diffrn_radiation_wavelength 0.71073
_diffrn_reflns_av_R_equivalents 0.0296
_diffrn_reflns_av_sigmaI/netI 0.0444
_diffrn_reflns_limit_h_max 9
_diffrn_reflns_limit_h_min -9
_diffrn_reflns_limit_k_max 13
_diffrn_reflns_limit_k_min -14
_diffrn_reflns_limit_l_max 22
_diffrn_reflns_limit_l_min -20
_diffrn_reflns_number 6979
_diffrn_reflns_theta_full 25.49
_diffrn_reflns_theta_max 25.49
_diffrn_reflns_theta_min 2.79
_exptl_absorpt_coefficient_mu 0.075
_exptl_absorpt_correction_T_max 0.9845
_exptl_absorpt_correction_T_min 0.9794
_exptl_absorpt_correction_type multi-scan
_exptl_absorpt_process_details 'SADABS (Bruker, 2002)'
_exptl_crystal_density_diffrn 1.250
_exptl_crystal_density_method 'not measured'
_exptl_crystal_description Prism
_exptl_crystal_F_000 680
_exptl_crystal_size_max 0.28
_exptl_crystal_size_mid 0.25
_exptl_crystal_size_min 0.21
_refine_diff_density_max 0.557
_refine_diff_density_min -0.327
_refine_diff_density_rms 0.067
_refine_ls_abs_structure_details 'Flack H D (1983), Acta Cryst. A39, 876-881'
_refine_ls_abs_structure_Flack -2(8)
_refine_ls_extinction_method none
_refine_ls_goodness_of_fit_ref 1.045
_refine_ls_hydrogen_treatment constr
_refine_ls_matrix_type full
_refine_ls_number_parameters 226
_refine_ls_number_reflns 3118
_refine_ls_number_restraints 0
_refine_ls_restrained_S_all 1.045
_refine_ls_R_factor_all 0.1004
_refine_ls_R_factor_gt 0.0871
_refine_ls_shift/su_max 0.000
_refine_ls_shift/su_mean 0.000
_refine_ls_structure_factor_coef Fsqd
_refine_ls_weighting_details 'calc w=1/[\s^2^(Fo^2^)+(0.1463P)^2^+1.2081P] where P=(Fo^2^+2Fc^2^)/3'
_refine_ls_weighting_scheme calc
_refine_ls_wR_factor_gt 0.2374
_refine_ls_wR_factor_ref 0.2471
_reflns_number_gt 2562
_reflns_number_total 3118
_reflns_threshold_expression I>2\s(I)
_cod_data_source_file ol4029447_si_002.cif
_cod_data_source_block mo_20130122c_0m
_cod_depositor_comments
;
The following automatic conversions were performed:

'_symmetry_cell_setting' value 'Orthorhombic' changed to
'orthorhombic' according to
/home/saulius/struct/CIF-dictionaries/cif_core.dic dictionary named
'cif_core.dic' version 2.4.2 from
2011-04-26.

'_exptl_absorpt_correction_type' value 'Multi-scan'
changed to 'multi-scan' according to
/home/saulius/struct/CIF-dictionaries/cif_core.dic dictionary named
'cif_core.dic' version 2.4.2 from 2011-04-26.

Automatic conversion script
Id: cif_fix_values 1891 2012-01-12 08:04:46Z andrius 
;
_cod_database_code 1513145

loop_
_symmetry_equiv_pos_as_xyz
'x, y, z'
'-x+1/2, -y, z+1/2'
'x+1/2, -y+1/2, -z'
'-x, y+1/2, -z+1/2'

loop_
_atom_site_label
_atom_site_type_symbol
_atom_site_fract_x
_atom_site_fract_y
_atom_site_fract_z
_atom_site_U_iso_or_equiv
_atom_site_adp_type
_atom_site_occupancy
_atom_site_symmetry_multiplicity
_atom_site_calc_flag
_atom_site_refinement_flags
C1 C 0.2073(8) 0.2511(5) 0.0257(3) 0.0703(15) Uani 1 1 d .
H1 H 0.1727 0.1756 0.0197 0.084 Uiso 1 1 calc R
C2 C 0.2102(9) 0.3229(6) -0.0336(3) 0.0826(18) Uani 1 1 d .
H2 H 0.1783 0.2953 -0.0789 0.099 Uiso 1 1 calc R
C3 C 0.2610(7) 0.4371(7) -0.0261(3) 0.0773(18) Uani 1 1 d .
H3 H 0.2656 0.4848 -0.0665 0.093 Uiso 1 1 calc R
C4 C 0.3045(7) 0.4787(5) 0.0421(3) 0.0667(14) Uani 1 1 d .
H4 H 0.3350 0.5550 0.0480 0.080 Uiso 1 1 calc R
C5 C 0.3020(6) 0.4033(4) 0.1025(3) 0.0530(11) Uani 1 1 d .
H5 H 0.3321 0.4309 0.1481 0.064 Uiso 1 1 calc R
C6 C 0.2554(5) 0.2896(4) 0.0950(2) 0.0492(10) Uani 1 1 d .
C7 C 0.2428(5) 0.2105(3) 0.1572(2) 0.0457(10) Uani 1 1 d .
C8 C 0.1103(6) 0.1187(4) 0.1598(3) 0.0535(11) Uani 1 1 d .
H8A H -0.0013 0.1520 0.1590 0.064 Uiso 1 1 calc R
H8B H 0.1216 0.0665 0.1191 0.064 Uiso 1 1 calc R
C9 C 0.1420(5) 0.0591(4) 0.2293(3) 0.0523(11) Uani 1 1 d .
C10 C 0.0591(6) -0.0311(4) 0.2640(4) 0.0632(15) Uani 1 1 d .
H10 H -0.0333 -0.0653 0.2420 0.076 Uiso 1 1 calc R
C11 C 0.1135(7) -0.0693(4) 0.3299(4) 0.0701(16) Uani 1 1 d .
H11 H 0.0596 -0.1312 0.3515 0.084 Uiso 1 1 calc R
C12 C 0.2486(7) -0.0174(4) 0.3658(3) 0.0632(13) Uani 1 1 d .
H12 H 0.2831 -0.0434 0.4111 0.076 Uiso 1 1 calc R
C13 C 0.3304(6) 0.0744(4) 0.3322(3) 0.0515(11) Uani 1 1 d .
H13 H 0.4200 0.1102 0.3553 0.062 Uiso 1 1 calc R
C14 C 0.2784(5) 0.1119(3) 0.2648(2) 0.0425(9) Uani 1 1 d .
C15 C 0.3389(5) 0.2051(3) 0.2175(2) 0.0421(9) Uani 1 1 d .
C16 C 0.4893(5) 0.2762(3) 0.2400(2) 0.0436(9) Uani 1 1 d .
H16 H 0.5162 0.3273 0.1994 0.052 Uiso 1 1 calc R
C17 C 0.6462(5) 0.2062(4) 0.2564(2) 0.0462(9) Uani 1 1 d .
C18 C 0.7169(5) 0.2515(3) 0.3254(2) 0.0427(9) Uani 1 1 d .
C19 C 0.8671(6) 0.2205(4) 0.3593(3) 0.0563(11) Uani 1 1 d .
H19 H 0.9390 0.1662 0.3393 0.068 Uiso 1 1 calc R
C20 C 0.9036(8) 0.2757(5) 0.4249(3) 0.0690(15) Uani 1 1 d .
H20 H 1.0045 0.2598 0.4482 0.083 Uiso 1 1 calc R
C21 C 0.7971(9) 0.3509(5) 0.4553(3) 0.0749(17) Uani 1 1 d .
H21 H 0.8232 0.3828 0.5001 0.090 Uiso 1 1 calc R
C22 C 0.6490(7) 0.3820(4) 0.4209(3) 0.0587(12) Uani 1 1 d .
H22 H 0.5777 0.4358 0.4419 0.070 Uiso 1 1 calc R
C23 C 0.6086(5) 0.3318(4) 0.3551(2) 0.0460(10) Uani 1 1 d .
C24 C 0.4580(6) 0.3526(4) 0.3076(3) 0.0503(11) Uani 1 1 d .
H24A H 0.4501 0.4327 0.2940 0.060 Uiso 1 1 calc R
H24B H 0.3554 0.3303 0.3322 0.060 Uiso 1 1 calc R
O1 O 0.6922(7) 0.1344(6) 0.2200(3) 0.1125(18) Uani 1 1 d .

loop_
_atom_site_aniso_label
_atom_site_aniso_U_11
_atom_site_aniso_U_22
_atom_site_aniso_U_33
_atom_site_aniso_U_23
_atom_site_aniso_U_13
_atom_site_aniso_U_12
C1 0.080(4) 0.078(3) 0.053(3) -0.021(3) -0.002(3) 0.001(3)
C2 0.101(5) 0.098(5) 0.049(3) -0.007(3) -0.001(3) 0.007(4)
C3 0.056(3) 0.121(5) 0.056(3) 0.021(3) -0.002(2) 0.022(3)
C4 0.066(3) 0.074(3) 0.060(3) 0.006(2) 0.003(3) 0.013(3)
C5 0.047(2) 0.060(3) 0.053(2) -0.002(2) -0.004(2) 0.006(2)
C6 0.0347(19) 0.066(3) 0.047(2) -0.009(2) -0.0010(17) 0.012(2)
C7 0.037(2) 0.049(2) 0.051(2) -0.0124(19) -0.0003(18) 0.0032(18)
C8 0.039(2) 0.052(2) 0.070(3) -0.016(2) 0.001(2) -0.0009(19)
C9 0.035(2) 0.042(2) 0.079(3) -0.015(2) 0.008(2) -0.0034(18)
C10 0.039(2) 0.045(2) 0.106(4) -0.018(3) 0.015(3) -0.008(2)
C11 0.053(3) 0.041(2) 0.117(5) -0.006(3) 0.031(3) -0.009(2)
C12 0.064(3) 0.042(2) 0.084(3) 0.011(2) 0.018(3) -0.002(2)
C13 0.047(2) 0.047(2) 0.061(3) 0.005(2) 0.008(2) -0.0048(18)
C14 0.037(2) 0.0338(17) 0.056(2) -0.0065(17) 0.0076(18) -0.0005(16)
C15 0.0346(19) 0.0391(19) 0.053(2) -0.0051(17) -0.0005(17) -0.0029(16)
C16 0.041(2) 0.044(2) 0.045(2) 0.0088(18) -0.0035(17) -0.0097(17)
C17 0.041(2) 0.0418(19) 0.056(2) -0.0066(19) 0.0043(19) -0.0053(17)
C18 0.037(2) 0.0413(19) 0.050(2) 0.0035(17) -0.0028(17) -0.0046(17)
C19 0.044(2) 0.060(3) 0.064(3) 0.008(2) -0.008(2) -0.003(2)
C20 0.065(3) 0.075(3) 0.067(3) 0.008(3) -0.024(3) -0.007(3)
C21 0.095(4) 0.081(4) 0.048(3) -0.007(3) -0.020(3) -0.015(3)
C22 0.058(3) 0.059(3) 0.059(3) -0.020(2) 0.002(2) -0.005(2)
C23 0.044(2) 0.043(2) 0.051(2) 0.0022(18) -0.0043(19) -0.0103(18)
C24 0.047(2) 0.043(2) 0.061(3) 0.000(2) -0.010(2) -0.0051(19)
O1 0.087(3) 0.130(4) 0.121(4) -0.030(3) 0.015(3) -0.008(3)

loop_
_atom_type_symbol
_atom_type_description
_atom_type_scat_dispersion_real
_atom_type_scat_dispersion_imag
_atom_type_scat_source
C C 0.0033 0.0016 'International Tables Vol C Tables 4.2.6.8 and 6.1.1.4'
H H 0.0000 0.0000 'International Tables Vol C Tables 4.2.6.8 and 6.1.1.4'
O O 0.0106 0.0060 'International Tables Vol C Tables 4.2.6.8 and 6.1.1.4'

loop_
_geom_angle_atom_site_label_1
_geom_angle_atom_site_label_2
_geom_angle_atom_site_label_3
_geom_angle
C2 C1 C6 121.4(6)
C2 C1 H1 119.3
C6 C1 H1 119.3
C1 C2 C3 120.5(5)
C1 C2 H2 119.8
C3 C2 H2 119.8
C4 C3 C2 119.6(5)
C4 C3 H3 120.2
C2 C3 H3 120.2
C3 C4 C5 119.3(6)
C3 C4 H4 120.4
C5 C4 H4 120.4
C6 C5 C4 121.3(5)
C6 C5 H5 119.3
C4 C5 H5 119.3
C5 C6 C1 118.0(5)
C5 C6 C7 122.7(4)
C1 C6 C7 119.1(4)
C15 C7 C6 129.0(4)
C15 C7 C8 109.8(4)
C6 C7 C8 121.2(4)
C9 C8 C7 104.0(4)
C9 C8 H8A 111.0
C7 C8 H8A 111.0
C9 C8 H8B 111.0
C7 C8 H8B 111.0
H8A C8 H8B 109.0
C10 C9 C14 118.8(5)
C10 C9 C8 132.0(5)
C14 C9 C8 109.1(4)
C11 C10 C9 120.2(5)
C11 C10 H10 119.9
C9 C10 H10 119.9
C10 C11 C12 121.6(5)
C10 C11 H11 119.2
C12 C11 H11 119.2
C13 C12 C11 118.7(5)
C13 C12 H12 120.7
C11 C12 H12 120.7
C14 C13 C12 120.1(5)
C14 C13 H13 120.0
C12 C13 H13 120.0
C13 C14 C9 120.7(4)
C13 C14 C15 131.8(4)
C9 C14 C15 107.5(4)
C7 C15 C14 109.6(4)
C7 C15 C16 130.4(4)
C14 C15 C16 120.1(3)
C15 C16 C17 114.2(3)
C15 C16 C24 114.0(3)
C17 C16 C24 106.3(3)
C15 C16 H16 107.3
C17 C16 H16 107.3
C24 C16 H16 107.3
O1 C17 C18 130.2(5)
O1 C17 C16 122.9(5)
C18 C17 C16 106.9(4)
C23 C18 C19 122.1(4)
C23 C18 C17 110.0(4)
C19 C18 C17 127.9(4)
C18 C19 C20 116.4(5)
C18 C19 H19 121.8
C20 C19 H19 121.8
C21 C20 C19 121.9(5)
C21 C20 H20 119.0
C19 C20 H20 119.0
C20 C21 C22 121.3(5)
C20 C21 H21 119.4
C22 C21 H21 119.4
C23 C22 C21 119.1(5)
C23 C22 H22 120.5
C21 C22 H22 120.5
C22 C23 C18 119.1(4)
C22 C23 C24 128.8(4)
C18 C23 C24 112.1(4)
C23 C24 C16 104.2(4)
C23 C24 H24A 110.9
C16 C24 H24A 110.9
C23 C24 H24B 110.9
C16 C24 H24B 110.9
H24A C24 H24B 108.9

loop_
_geom_bond_atom_site_label_1
_geom_bond_atom_site_label_2
_geom_bond_distance
C1 C2 1.375(9)
C1 C6 1.408(6)
C1 H1 0.9300
C2 C3 1.400(10)
C2 H2 0.9300
C3 C4 1.390(8)
C3 H3 0.9300
C4 C5 1.419(7)
C4 H4 0.9300
C5 C6 1.385(7)
C5 H5 0.9300
C6 C7 1.475(6)
C7 C15 1.350(6)
C7 C8 1.505(6)
C8 C9 1.479(7)
C8 H8A 0.9700
C8 H8B 0.9700
C9 C10 1.397(7)
C9 C14 1.410(6)
C10 C11 1.364(9)
C10 H10 0.9300
C11 C12 1.402(8)
C11 H11 0.9300
C12 C13 1.399(6)
C12 H12 0.9300
C13 C14 1.380(6)
C13 H13 0.9300
C14 C15 1.474(6)
C15 C16 1.516(5)
C16 C17 1.524(6)
C16 C24 1.552(6)
C16 H16 0.9800
C17 O1 1.134(6)
C17 C18 1.486(6)
C18 C23 1.387(6)
C18 C19 1.398(6)
C19 C20 1.400(7)
C19 H19 0.9300
C20 C21 1.342(9)
C20 H20 0.9300
C21 C22 1.387(8)
C21 H21 0.9300
C22 C23 1.385(6)
C22 H22 0.9300
C23 C24 1.505(6)
C24 H24A 0.9700
C24 H24B 0.9700

loop_
_geom_torsion_atom_site_label_1
_geom_torsion_atom_site_label_2
_geom_torsion_atom_site_label_3
_geom_torsion_atom_site_label_4
_geom_torsion
C6 C1 C2 C3 -0.3(10)
C1 C2 C3 C4 -1.7(10)
C2 C3 C4 C5 2.1(8)
C3 C4 C5 C6 -0.6(8)
C4 C5 C6 C1 -1.2(7)
C4 C5 C6 C7 -176.7(4)
C2 C1 C6 C5 1.7(8)
C2 C1 C6 C7 177.4(5)
C5 C6 C7 C15 -35.9(6)
C1 C6 C7 C15 148.6(5)
C5 C6 C7 C8 144.7(4)
C1 C6 C7 C8 -30.8(6)
C15 C7 C8 C9 -0.1(4)
C6 C7 C8 C9 179.4(4)
C7 C8 C9 C10 177.7(4)
C7 C8 C9 C14 0.8(4)
C14 C9 C10 C11 -2.1(6)
C8 C9 C10 C11 -178.7(5)
C9 C10 C11 C12 2.3(7)
C10 C11 C12 C13 -1.1(7)
C11 C12 C13 C14 -0.3(7)
C12 C13 C14 C9 0.5(7)
C12 C13 C14 C15 179.5(4)
C10 C9 C14 C13 0.7(6)
C8 C9 C14 C13 178.0(4)
C10 C9 C14 C15 -178.5(4)
C8 C9 C14 C15 -1.2(5)
C6 C7 C15 C14 179.9(4)
C8 C7 C15 C14 -0.6(4)
C6 C7 C15 C16 -0.8(7)
C8 C7 C15 C16 178.6(4)
C13 C14 C15 C7 -178.0(4)
C9 C14 C15 C7 1.1(4)
C13 C14 C15 C16 2.7(7)
C9 C14 C15 C16 -178.2(4)
C7 C15 C16 C17 -124.0(5)
C14 C15 C16 C17 55.2(5)
C7 C15 C16 C24 113.6(5)
C14 C15 C16 C24 -67.2(5)
C15 C16 C17 O1 45.9(7)
C24 C16 C17 O1 172.4(5)
C15 C16 C17 C18 -134.3(4)
C24 C16 C17 C18 -7.7(4)
O1 C17 C18 C23 -173.7(6)
C16 C17 C18 C23 6.5(4)
O1 C17 C18 C19 5.1(8)
C16 C17 C18 C19 -174.7(4)
C23 C18 C19 C20 -0.5(6)
C17 C18 C19 C20 -179.2(4)
C18 C19 C20 C21 2.6(8)
C19 C20 C21 C22 -3.3(9)
C20 C21 C22 C23 1.8(8)
C21 C22 C23 C18 0.3(7)
C21 C22 C23 C24 -179.1(5)
C19 C18 C23 C22 -0.9(6)
C17 C18 C23 C22 178.0(4)
C19 C18 C23 C24 178.6(4)
C17 C18 C23 C24 -2.6(5)
C22 C23 C24 C16 177.0(4)
C18 C23 C24 C16 -2.4(4)
C15 C16 C24 C23 132.8(4)
C17 C16 C24 C23 6.1(4)
